data_4031105
loop_
_publ_author_name
'Peshkov, Anatoly A.'
'Peshkov, Vsevolod A.'
'Pereshivko, Olga P.'
'Van Hecke, Kristof'
'Kumar, Rakesh'
'V Van der Eycken, Erik'

_publ_section_title
;
 Heck-Suzuki Tandem Reaction for the Synthesis of 3-Benzazepines.
;
_journal_issue 13
_journal_name_full 'The Journal of organic chemistry'
_journal_page_first 6598
_journal_page_last 6608
_journal_paper_doi 10.1021/acs.joc.5b00670
_journal_volume 80
_journal_year 2015
_chemical_formula_moiety 'C21 H19 N O'
_chemical_formula_sum 'C21 H19 N O'
_chemical_formula_weight 301.37
_chemical_name_systematic
;
 ?
;
_space_group_crystal_system orthorhombic
_space_group_IT_number 61
_space_group_name_Hall '-P 2ac 2ab'
_space_group_name_H-M_alt 'P b c a'
_symmetry_space_group_name_Hall '-P 2ac 2ab'
_symmetry_space_group_name_H-M 'P b c a'
_atom_sites_solution_hydrogens geom
_atom_sites_solution_primary direct
_audit_creation_date 2014-02-03
_audit_creation_method
;
Olex2 1.2
(compiled 2013.12.10 svn.r2853 for OlexSys, GUI svn.r4736)
;
_cell_angle_alpha 90
_cell_angle_beta 90
_cell_angle_gamma 90
_cell_formula_units_Z 8
_cell_length_a 9.6196(4)
_cell_length_b 11.5783(5)
_cell_length_c 28.3556(13)
_cell_measurement_reflns_used 8733
_cell_measurement_temperature 100.0(1)
_cell_measurement_theta_max 75.9420
_cell_measurement_theta_min 4.6820
_cell_volume 3158.2(2)
_computing_cell_refinement
;
CrysAlisPro, Agilent Technologies,
Version 1.171.37.31 (release 14-01-2014 CrysAlis171 .NET)
(compiled Jan 14 2014,18:38:05)
;
_computing_data_collection
;
CrysAlisPro, Agilent Technologies,
Version 1.171.37.31 (release 14-01-2014 CrysAlis171 .NET)
(compiled Jan 14 2014,18:38:05)
;
_computing_data_reduction
;
CrysAlisPro, Agilent Technologies,
Version 1.171.37.31 (release 14-01-2014 CrysAlis171 .NET)
(compiled Jan 14 2014,18:38:05)
;
_computing_molecular_graphics 'Olex2 (Dolomanov et al., 2009)'
_computing_publication_material 'Olex2 (Dolomanov et al., 2009)'
_computing_structure_refinement 'ShelXL (Sheldrick, 2008)'
_computing_structure_solution 'ShelXS (Sheldrick, 2008)'
_diffrn_ambient_environment N~2~
_diffrn_ambient_temperature 100.0(1)
_diffrn_detector 'CCD plate'
_diffrn_detector_area_resol_mean 10.4839
_diffrn_detector_type Atlas
_diffrn_measured_fraction_theta_full 0.995
_diffrn_measured_fraction_theta_max 0.992
_diffrn_measurement_details
;
  1 omega   33.00   65.00   1.0000    1.0000
omega____ theta____ kappa____ phi______ frames
    -       41.8048 -143.0000 -157.0000 32

  2 omega   53.00  100.00   1.0000    1.0000
omega____ theta____ kappa____ phi______ frames
    -       41.8048   60.0000   26.0000 47

  3 omega   56.00  102.00   1.0000    1.0000
omega____ theta____ kappa____ phi______ frames
    -      111.0000 -143.0000 -157.0000 46

  4 omega   65.00   90.00   1.0000    1.0000
omega____ theta____ kappa____ phi______ frames
    -      111.0000  -60.0000 -113.0000 25

  5 omega  112.00  143.00   1.0000    1.0000
omega____ theta____ kappa____ phi______ frames
    -      111.0000   60.0000 -147.0000 31

  6 omega   43.00   81.00   1.0000    1.0000
omega____ theta____ kappa____ phi______ frames
    -      111.0000 -127.0000   12.0000 38

  7 omega -114.00  -89.00   1.0000    1.0000
omega____ theta____ kappa____ phi______ frames
    -      -41.8048 -143.0000 -157.0000 25

  8 omega   69.00   98.00   1.0000    1.0000
omega____ theta____ kappa____ phi______ frames
    -       41.8048 -143.0000 -157.0000 29

  9 omega -124.00  -88.00   1.0000    1.0000
omega____ theta____ kappa____ phi______ frames
    -      -43.5000  -94.0000  150.0000 36

 10 omega -126.00  -97.00   1.0000    1.0000
omega____ theta____ kappa____ phi______ frames
    -      -43.5000  -94.0000  -60.0000 29

 11 omega -111.00  -80.00   1.0000    1.0000
omega____ theta____ kappa____ phi______ frames
    -      -43.5000  -94.0000   30.0000 31

 12 omega   48.00  120.00   1.0000    1.0000
omega____ theta____ kappa____ phi______ frames
    -      111.0000 -125.0000   90.0000 72

 13 omega   83.00  164.00   1.0000    1.0000
omega____ theta____ kappa____ phi______ frames
    -      111.0000   61.0000 -180.0000 81

 14 omega   63.00   97.00   1.0000    1.0000
omega____ theta____ kappa____ phi______ frames
    -      111.0000  -45.0000 -120.0000 34

 15 omega   38.00   98.00   1.0000    1.0000
omega____ theta____ kappa____ phi______ frames
    -      111.0000  -45.0000   30.0000 60

 16 omega   36.00   83.00   1.0000    1.0000
omega____ theta____ kappa____ phi______ frames
    -      111.0000  -30.0000  -60.0000 47

 17 omega   77.00  109.00   1.0000    1.0000
omega____ theta____ kappa____ phi______ frames
    -      111.0000  -94.0000   60.0000 32

 18 omega -114.00  -14.00   1.0000    1.0000
omega____ theta____ kappa____ phi______ frames
    -      -41.8048  -57.0000  150.0000 100

 19 omega  -50.00   32.00   1.0000    1.0000
omega____ theta____ kappa____ phi______ frames
    -      -41.8048   38.0000  -90.0000 82

 20 omega -118.00   -9.00   1.0000    1.0000
omega____ theta____ kappa____ phi______ frames
    -      -41.8048  -77.0000  -60.0000 109

 21 omega   82.00  116.00   1.0000    1.0000
omega____ theta____ kappa____ phi______ frames
    -      111.0000   60.0000   26.0000 34
;
_diffrn_measurement_device 'four-circle diffractometer'
_diffrn_measurement_device_type 'SuperNova, Dual, Cu at zero, Atlas'
_diffrn_measurement_method '\w scans'
_diffrn_orient_matrix_UB_11 -0.0812475000
_diffrn_orient_matrix_UB_12 0.0753180000
_diffrn_orient_matrix_UB_13 0.0353012000
_diffrn_orient_matrix_UB_21 0.0787403000
_diffrn_orient_matrix_UB_22 -0.0570866000
_diffrn_orient_matrix_UB_23 0.0411836000
_diffrn_orient_matrix_UB_31 0.1133488000
_diffrn_orient_matrix_UB_32 0.0936044000
_diffrn_orient_matrix_UB_33 -0.0033222000
_diffrn_radiation_monochromator mirror
_diffrn_radiation_probe x-ray
_diffrn_radiation_type CuK\a
_diffrn_radiation_wavelength 1.54184
_diffrn_reflns_av_R_equivalents 0.0427
_diffrn_reflns_av_unetI/netI 0.0297
_diffrn_reflns_laue_measured_fraction_full 0.995
_diffrn_reflns_laue_measured_fraction_max 0.992
_diffrn_reflns_limit_h_max 12
_diffrn_reflns_limit_h_min -11
_diffrn_reflns_limit_k_max 14
_diffrn_reflns_limit_k_min -13
_diffrn_reflns_limit_l_max 35
_diffrn_reflns_limit_l_min -30
_diffrn_reflns_number 16122
_diffrn_reflns_point_group_measured_fraction_full 0.995
_diffrn_reflns_point_group_measured_fraction_max 0.992
_diffrn_reflns_theta_full 67.684
_diffrn_reflns_theta_max 74.485
_diffrn_reflns_theta_min 3.117
_diffrn_source 'sealed X-ray tube'
_diffrn_source_type 'SuperNova (Cu) X-ray Source'
_exptl_absorpt_coefficient_mu 0.602
_exptl_absorpt_correction_T_max 0.991
_exptl_absorpt_correction_T_min 0.979
_exptl_absorpt_correction_type gaussian
_exptl_absorpt_process_details
;
CrysAlisPro, Agilent Technologies,
Version 1.171.37.31 (release 14-01-2014 CrysAlis171 .NET)
(compiled Jan 14 2014,18:38:05)
Numerical absorption correction based on gaussian integration over
            a multifaceted crystal model
Empirical absorption correction using spherical harmonics,
 implemented in SCALE3 ABSPACK scaling algorithm.
;
_exptl_crystal_colour colourless
_exptl_crystal_colour_primary colourless
_exptl_crystal_density_diffrn 1.268
_exptl_crystal_description block
_exptl_crystal_F_000 1280
_exptl_crystal_size_max 0.3599
_exptl_crystal_size_mid 0.2038
_exptl_crystal_size_min 0.1469
_refine_diff_density_max 0.224
_refine_diff_density_min -0.200
_refine_diff_density_rms 0.047
_refine_ls_extinction_coef 0.00123(13)
_refine_ls_extinction_expression Fc^*^=kFc[1+0.001xFc^2^\l^3^/sin(2\q)]^-1/4^
_refine_ls_extinction_method SHELXL
_refine_ls_goodness_of_fit_ref 1.049
_refine_ls_hydrogen_treatment mixed
_refine_ls_matrix_type full
_refine_ls_number_parameters 211
_refine_ls_number_reflns 3203
_refine_ls_number_restraints 0
_refine_ls_restrained_S_all 1.049
_refine_ls_R_factor_all 0.0530
_refine_ls_R_factor_gt 0.0418
_refine_ls_shift/su_max 0.001
_refine_ls_shift/su_mean 0.000
_refine_ls_structure_factor_coef Fsqd
_refine_ls_weighting_details 'w=1/[\s^2^(Fo^2^)+(0.0474P)^2^+1.1629P] where P=(Fo^2^+2Fc^2^)/3'
_refine_ls_weighting_scheme calc
_refine_ls_wR_factor_gt 0.0929
_refine_ls_wR_factor_ref 0.1009
_reflns_Friedel_coverage 0.000
_reflns_number_gt 2707
_reflns_number_total 3203
_reflns_threshold_expression 'I > 2\s(I)'
_cod_data_source_file jo5b00670_si_004.cif
_cod_data_source_block evde_ugent004
_cod_depositor_comments 'Adding full bibliography for 4031105--4031108.cif.'
_cod_database_code 4031105
_shelxl_version_number 2013-4
_chemical_oxdiff_formula 'C21 H19 N O'
_shelx_space_group_comment
;
The symmetry employed for this shelxl refinement is uniquely defined
by the following loop, which should always be used as a source of
symmetry information in preference to the above space-group names.
They are only intended as comments.
;
_reflns_odcompleteness_completeness 99.69
_reflns_odcompleteness_iscentric 1
_reflns_odcompleteness_theta 66.97
_olex2_refinement_description
;
1. Others
 Fixed Uiso: H5A(0.023) H5B(0.023) H6A(0.022) H6B(0.022) H7(0.023) H8(0.026)
 H9(0.027) H10(0.025) H11A(0.033) H11B(0.033) H11C(0.033) H13A(0.031)
 H13B(0.031) H13C(0.031) H17(0.027) H18(0.033) H19(0.034) H20(0.032) H21(0.028)
 Fixed X: H5A(1.1309) H5B(1.1237) H6A(1.3072) H6B(1.1907) H7(0.7275)
 H8(0.5725) H9(0.656) H10(0.8943) H11A(1.4011) H11B(1.3035) H11C(1.2809)
 H13A(1.0846) H13B(1.1523) H13C(1.0114) H17(0.6842) H18(0.526) H19(0.4539)
 H20(0.5426) H21(0.7)
 Fixed Y: H5A(0.741) H5B(0.8076) H6A(0.6799) H6B(0.6351) H7(0.5094) H8(0.6503)
 H9(0.8231) H10(0.852) H11A(0.51) H11B(0.5861) H11C(0.4494) H13A(0.3375)
 H13B(0.3368) H13C(0.2673) H17(0.4101) H18(0.4863) H19(0.6777) H20(0.7964)
 H21(0.7215)
 Fixed Z: H5A(0.2868) H5B(0.336) H6A(0.3395) H6B(0.3754) H7(0.3607) H8(0.3355)
 H9(0.3029) H10(0.296) H11A(0.291) H11B(0.2575) H11C(0.2608) H13A(0.4485)
 H13B(0.3969) H13C(0.4067) H17(0.5392) H18(0.5934) H19(0.5875) H20(0.528)
 H21(0.4731)
;

loop_
_space_group_symop_operation_xyz
'x, y, z'
'-x+1/2, -y, z+1/2'
'-x, y+1/2, -z+1/2'
'x+1/2, -y+1/2, -z'
'-x, -y, -z'
'x-1/2, y, -z-1/2'
'x, -y-1/2, z-1/2'
'-x-1/2, y-1/2, z'

loop_
_atom_site_label
_atom_site_type_symbol
_atom_site_fract_x
_atom_site_fract_y
_atom_site_fract_z
_atom_site_U_iso_or_equiv
_atom_site_adp_type
_atom_site_occupancy
_atom_site_site_symmetry_order
_atom_site_calc_flag
_atom_site_refinement_flags_posn
O1 O 1.09332(9) 0.36729(8) 0.30458(3) 0.0213(2) Uani 1 1 d .
N1 N 1.20956(11) 0.53561(10) 0.31745(4) 0.0176(2) Uani 1 1 d .
C1 C 1.10502(13) 0.46040(11) 0.32519(4) 0.0164(3) Uani 1 1 d .
C2 C 0.99807(12) 0.50029(11) 0.36068(4) 0.0164(3) Uani 1 1 d .
C3 C 0.90672(13) 0.59701(11) 0.34502(4) 0.0166(3) Uani 1 1 d .
C4 C 0.95674(13) 0.70017(11) 0.32532(4) 0.0172(3) Uani 1 1 d .
C5 C 1.10924(13) 0.73165(11) 0.32076(4) 0.0194(3) Uani 1 1 d .
H5A H 1.1309 0.7410 0.2868 0.023 Uiso 1 1 calc R
H5B H 1.1237 0.8076 0.3360 0.023 Uiso 1 1 calc R
C6 C 1.21244(13) 0.64688(11) 0.34163(4) 0.0185(3) Uani 1 1 d .
H6A H 1.3072 0.6799 0.3395 0.022 Uiso 1 1 calc R
H6B H 1.1907 0.6351 0.3754 0.022 Uiso 1 1 calc R
C7 C 0.76215(14) 0.57970(12) 0.34799(4) 0.0191(3) Uani 1 1 d .
H7 H 0.7275 0.5094 0.3607 0.023 Uiso 1 1 calc R
C8 C 0.66971(14) 0.66301(12) 0.33275(4) 0.0214(3) Uani 1 1 d .
H8 H 0.5725 0.6503 0.3355 0.026 Uiso 1 1 calc R
C9 C 0.71900(14) 0.76543(13) 0.31344(4) 0.0226(3) Uani 1 1 d .
H9 H 0.6560 0.8231 0.3029 0.027 Uiso 1 1 calc R
C10 C 0.86095(14) 0.78234(12) 0.30967(4) 0.0207(3) Uani 1 1 d .
H10 H 0.8943 0.8520 0.2960 0.025 Uiso 1 1 calc R
C11 C 1.30677(14) 0.51887(12) 0.27849(5) 0.0219(3) Uani 1 1 d .
H11A H 1.4011 0.5100 0.2910 0.033 Uiso 1 1 calc GR
H11B H 1.3035 0.5861 0.2575 0.033 Uiso 1 1 calc GR
H11C H 1.2809 0.4494 0.2608 0.033 Uiso 1 1 calc GR
C12 C 0.98156(13) 0.44235(11) 0.40175(4) 0.0175(3) Uani 1 1 d .
C13 C 1.06474(14) 0.33675(12) 0.41456(4) 0.0210(3) Uani 1 1 d .
H13A H 1.0846 0.3375 0.4485 0.031 Uiso 1 1 calc GR
H13B H 1.1523 0.3368 0.3969 0.031 Uiso 1 1 calc GR
H13C H 1.0114 0.2673 0.4067 0.031 Uiso 1 1 calc GR
C14 C 0.88299(13) 0.48076(12) 0.43632(4) 0.0190(3) Uani 1 1 d .
C15 C 0.80400(13) 0.51293(12) 0.46655(4) 0.0200(3) Uani 1 1 d .
C16 C 0.70727(13) 0.55799(12) 0.50041(4) 0.0196(3) Uani 1 1 d .
C17 C 0.65530(14) 0.48830(13) 0.53666(4) 0.0229(3) Uani 1 1 d .
H17 H 0.6842 0.4101 0.5392 0.027 Uiso 1 1 calc R
C18 C 0.56138(15) 0.53379(14) 0.56887(5) 0.0275(3) Uani 1 1 d .
H18 H 0.5260 0.4863 0.5934 0.033 Uiso 1 1 calc R
C19 C 0.51888(15) 0.64757(14) 0.56549(5) 0.0284(3) Uani 1 1 d .
H19 H 0.4539 0.6777 0.5875 0.034 Uiso 1 1 calc R
C20 C 0.57095(15) 0.71798(13) 0.52999(5) 0.0268(3) Uani 1 1 d .
H20 H 0.5426 0.7964 0.5280 0.032 Uiso 1 1 calc R
C21 C 0.66466(14) 0.67345(12) 0.49744(5) 0.0233(3) Uani 1 1 d .
H21 H 0.7000 0.7215 0.4731 0.028 Uiso 1 1 calc R

loop_
_atom_site_aniso_label
_atom_site_aniso_U_11
_atom_site_aniso_U_22
_atom_site_aniso_U_33
_atom_site_aniso_U_23
_atom_site_aniso_U_13
_atom_site_aniso_U_12
O1 0.0216(5) 0.0192(5) 0.0230(5) -0.0038(4) 0.0022(4) -0.0013(4)
N1 0.0170(5) 0.0185(6) 0.0173(5) -0.0010(4) 0.0029(4) -0.0006(4)
C1 0.0162(6) 0.0181(6) 0.0149(6) 0.0013(5) -0.0013(5) 0.0012(5)
C2 0.0158(6) 0.0164(6) 0.0169(6) -0.0022(5) 0.0003(5) -0.0012(5)
C3 0.0190(6) 0.0182(7) 0.0126(5) -0.0016(5) 0.0002(5) 0.0016(5)
C4 0.0200(6) 0.0190(7) 0.0126(5) -0.0023(5) 0.0005(5) 0.0016(5)
C5 0.0211(6) 0.0177(7) 0.0193(6) 0.0003(5) 0.0022(5) -0.0010(5)
C6 0.0170(6) 0.0198(7) 0.0187(6) -0.0024(5) 0.0000(5) -0.0023(5)
C7 0.0194(6) 0.0216(7) 0.0164(6) -0.0016(5) 0.0018(5) -0.0007(5)
C8 0.0172(6) 0.0278(8) 0.0191(6) -0.0034(5) 0.0001(5) 0.0022(6)
C9 0.0236(7) 0.0264(8) 0.0178(6) -0.0008(5) -0.0022(5) 0.0070(6)
C10 0.0256(7) 0.0196(7) 0.0170(6) 0.0011(5) -0.0001(5) 0.0020(6)
C11 0.0206(6) 0.0238(7) 0.0212(6) 0.0003(5) 0.0062(5) 0.0013(6)
C12 0.0169(6) 0.0191(7) 0.0165(6) -0.0021(5) -0.0004(5) -0.0021(5)
C13 0.0228(6) 0.0209(7) 0.0193(6) 0.0015(5) -0.0002(5) 0.0004(5)
C14 0.0201(6) 0.0200(7) 0.0171(6) 0.0018(5) -0.0009(5) -0.0013(5)
C15 0.0211(6) 0.0224(7) 0.0166(6) 0.0006(5) -0.0014(5) -0.0018(5)
C16 0.0186(6) 0.0251(7) 0.0150(6) -0.0027(5) -0.0015(5) 0.0008(5)
C17 0.0242(7) 0.0266(8) 0.0180(6) -0.0010(5) -0.0005(5) -0.0015(6)
C18 0.0264(7) 0.0384(9) 0.0178(6) -0.0012(6) 0.0022(6) -0.0018(6)
C19 0.0228(7) 0.0431(9) 0.0193(6) -0.0105(6) 0.0007(5) 0.0037(7)
C20 0.0261(7) 0.0282(8) 0.0260(7) -0.0065(6) -0.0062(6) 0.0055(6)
C21 0.0246(7) 0.0262(8) 0.0190(6) 0.0001(5) -0.0026(5) 0.0009(6)

loop_
_atom_type_symbol
_atom_type_description
_atom_type_scat_dispersion_real
_atom_type_scat_dispersion_imag
_atom_type_scat_source
C C 0.0181 0.0091 'International Tables Vol C Tables 4.2.6.8 and 6.1.1.4'
H H 0.0000 0.0000 'International Tables Vol C Tables 4.2.6.8 and 6.1.1.4'
N N 0.0311 0.0180 'International Tables Vol C Tables 4.2.6.8 and 6.1.1.4'
O O 0.0492 0.0322 'International Tables Vol C Tables 4.2.6.8 and 6.1.1.4'

loop_
_exptl_crystal_face_index_h
_exptl_crystal_face_index_k
_exptl_crystal_face_index_l
_exptl_crystal_face_perp_dist
_exptl_oxdiff_crystal_face_indexfrac_h
_exptl_oxdiff_crystal_face_indexfrac_k
_exptl_oxdiff_crystal_face_indexfrac_l
_exptl_oxdiff_crystal_face_x
_exptl_oxdiff_crystal_face_y
_exptl_oxdiff_crystal_face_z
0 -1 18 0.0830 0.0050 -1.0020 18.0051 0.5597 0.7991 -0.1530
4 5 -5 0.1289 3.9942 5.0013 -5.0040 -0.1245 -0.1771 0.9375
1 -6 -11 0.1422 1.0022 -5.9958 -11.0072 -0.9216 -0.0321 -0.4111
5 1 -10 0.0812 4.9961 1.0040 -10.0084 -0.6836 -0.0761 0.6935
6 -2 2 0.0330 6.0012 -1.9959 1.9928 -0.5676 0.6685 0.4868
-6 0 -1 0.0930 -5.9994 -0.0036 -0.9934 0.4521 -0.5131 -0.6771
-2 7 -3 0.1151 -2.0061 6.9966 -2.9956 0.5842 -0.6807 0.4375
-4 -6 1 0.1680 -3.9943 -6.0004 1.0023 -0.0920 0.0693 -1.0177
-4 -1 14 0.1000 -3.9953 -1.0039 14.0085 0.7435 0.3196 -0.5934
-1 4 16 0.1261 -0.9994 3.9959 16.0078 0.9473 0.3525 0.2076
-1 -5 -12 0.1511 -0.9986 -4.9973 -12.0047 -0.7190 -0.2878 -0.5411
3 -1 -16 0.1085 2.9966 -0.9957 -16.0088 -0.8836 -0.3665 0.2996
-6 0 6 0.0927 -5.9977 -0.0045 6.0088 0.6991 -0.2245 -0.7002
3 -6 -6 0.1288 3.0031 -5.9952 -6.0079 -0.9076 0.3313 -0.2008
-5 0 -13 0.1037 -5.0023 -0.0014 -12.9983 -0.0525 -0.9291 -0.5240
-2 3 -15 0.0978 -2.0057 2.9996 -15.0010 -0.1407 -0.9470 0.1033
-3 -2 -16 0.1166 -3.0017 -1.9990 -16.0024 -0.4716 -0.7813 -0.4742
-1 0 -18 0.1034 -1.0041 0.0017 -18.0044 -0.5539 -0.8206 -0.0538

loop_
_geom_angle_atom_site_label_1
_geom_angle_atom_site_label_2
_geom_angle_atom_site_label_3
_geom_angle
C1 N1 C6 120.51(10)
C1 N1 C11 121.00(11)
C6 N1 C11 117.41(10)
O1 C1 N1 123.80(11)
O1 C1 C2 121.41(11)
N1 C1 C2 114.76(11)
C3 C2 C1 115.63(10)
C12 C2 C1 120.08(11)
C12 C2 C3 124.01(11)
C4 C3 C2 123.75(11)
C4 C3 C7 118.93(12)
C7 C3 C2 117.23(11)
C3 C4 C5 124.74(11)
C10 C4 C3 118.67(12)
C10 C4 C5 116.56(12)
C4 C5 H5A 108.2
C4 C5 H5B 108.2
H5A C5 H5B 107.3
C6 C5 C4 116.38(11)
C6 C5 H5A 108.2
C6 C5 H5B 108.2
N1 C6 C5 112.06(10)
N1 C6 H6A 109.2
N1 C6 H6B 109.2
C5 C6 H6A 109.2
C5 C6 H6B 109.2
H6A C6 H6B 107.9
C3 C7 H7 119.4
C8 C7 C3 121.19(13)
C8 C7 H7 119.4
C7 C8 H8 120.0
C7 C8 C9 119.97(12)
C9 C8 H8 120.0
C8 C9 H9 120.4
C10 C9 C8 119.21(13)
C10 C9 H9 120.4
C4 C10 H10 119.0
C9 C10 C4 122.02(13)
C9 C10 H10 119.0
N1 C11 H11A 109.5
N1 C11 H11B 109.5
N1 C11 H11C 109.5
H11A C11 H11B 109.5
H11A C11 H11C 109.5
H11B C11 H11C 109.5
C2 C12 C13 123.22(11)
C2 C12 C14 120.80(12)
C14 C12 C13 115.98(11)
C12 C13 H13A 109.5
C12 C13 H13B 109.5
C12 C13 H13C 109.5
H13A C13 H13B 109.5
H13A C13 H13C 109.5
H13B C13 H13C 109.5
C15 C14 C12 177.64(14)
C14 C15 C16 175.92(14)
C17 C16 C15 120.90(13)
C17 C16 C21 119.34(12)
C21 C16 C15 119.76(12)
C16 C17 H17 120.1
C18 C17 C16 119.80(14)
C18 C17 H17 120.1
C17 C18 H18 119.7
C19 C18 C17 120.55(14)
C19 C18 H18 119.7
C18 C19 H19 119.9
C18 C19 C20 120.18(13)
C20 C19 H19 119.9
C19 C20 H20 120.1
C19 C20 C21 119.85(14)
C21 C20 H20 120.1
C16 C21 H21 119.9
C20 C21 C16 120.27(13)
C20 C21 H21 119.9

loop_
_geom_bond_atom_site_label_1
_geom_bond_atom_site_label_2
_geom_bond_distance
O1 C1 1.2315(15)
N1 C1 1.3482(16)
N1 C6 1.4597(17)
N1 C11 1.4604(15)
C1 C2 1.5114(17)
C2 C3 1.4910(17)
C2 C12 1.3533(17)
C3 C4 1.4037(18)
C3 C7 1.4076(17)
C4 C5 1.5171(17)
C4 C10 1.3968(18)
C5 H5A 0.9900
C5 H5B 0.9900
C5 C6 1.5163(18)
C6 H6A 0.9900
C6 H6B 0.9900
C7 H7 0.9500
C7 C8 1.3814(19)
C8 H8 0.9500
C8 C9 1.389(2)
C9 H9 0.9500
C9 C10 1.3836(19)
C10 H10 0.9500
C11 H11A 0.9800
C11 H11B 0.9800
C11 H11C 0.9800
C12 C13 1.5057(18)
C12 C14 1.4346(17)
C13 H13A 0.9800
C13 H13B 0.9800
C13 H13C 0.9800
C14 C15 1.2044(18)
C15 C16 1.4353(18)
C16 C17 1.3990(18)
C16 C21 1.401(2)
C17 H17 0.9500
C17 C18 1.3885(19)
C18 H18 0.9500
C18 C19 1.383(2)
C19 H19 0.9500
C19 C20 1.389(2)
C20 H20 0.9500
C20 C21 1.3893(19)
C21 H21 0.9500

loop_
_geom_torsion_atom_site_label_1
_geom_torsion_atom_site_label_2
_geom_torsion_atom_site_label_3
_geom_torsion_atom_site_label_4
_geom_torsion
O1 C1 C2 C3 -107.93(14)
O1 C1 C2 C12 66.23(16)
N1 C1 C2 C3 70.37(14)
N1 C1 C2 C12 -115.47(13)
C1 N1 C6 C5 -75.69(14)
C1 C2 C3 C4 -50.34(16)
C1 C2 C3 C7 125.98(12)
C1 C2 C12 C13 -0.56(19)
C1 C2 C12 C14 178.41(11)
C2 C3 C4 C5 -5.05(19)
C2 C3 C4 C10 176.70(11)
C2 C3 C7 C8 -177.74(11)
C3 C2 C12 C13 173.09(11)
C3 C2 C12 C14 -7.94(19)
C3 C4 C5 C6 -3.42(18)
C3 C4 C10 C9 0.63(18)
C3 C7 C8 C9 0.95(19)
C4 C3 C7 C8 -1.23(18)
C4 C5 C6 N1 64.52(14)
C5 C4 C10 C9 -177.76(12)
C6 N1 C1 O1 176.95(11)
C6 N1 C1 C2 -1.30(16)
C7 C3 C4 C5 178.70(11)
C7 C3 C4 C10 0.44(17)
C7 C8 C9 C10 0.14(19)
C8 C9 C10 C4 -0.9(2)
C10 C4 C5 C6 174.87(11)
C11 N1 C1 O1 9.12(19)
C11 N1 C1 C2 -169.13(11)
C11 N1 C6 C5 92.57(13)
C12 C2 C3 C4 135.75(13)
C12 C2 C3 C7 -47.93(17)
C15 C16 C17 C18 -179.73(12)
C15 C16 C21 C20 179.93(12)
C16 C17 C18 C19 -0.1(2)
C17 C16 C21 C20 -0.5(2)
C17 C18 C19 C20 -0.6(2)
C18 C19 C20 C21 0.8(2)
C19 C20 C21 C16 -0.3(2)
C21 C16 C17 C18 0.65(19)
